data_7036538
loop_
_publ_author_name
'Allan, D.R.'
'Clark, S.J.'
'Dawson, A.'
'McGregor, P.'
'Parsons, S.'

_publ_section_title
;
 Comparison of the high-pressure and low-temperature structures of
 sulfuric acid
;
_journal_name_full 'Journal of the Chemical Society. Dalton Transactions'
_journal_page_first 1867
_journal_page_last 1871
_journal_volume 2002
_journal_year 2002
_chemical_formula_sum 'H2 O4 S'
_chemical_name_systematic 'H2 (S O4)'
_space_group_IT_number 14
_symmetry_space_group_name_Hall '-P 2ybc'
_symmetry_space_group_name_H-M 'P 1 21/c 1'
_cell_angle_alpha 90
_cell_angle_beta 108.17
_cell_angle_gamma 90
_cell_formula_units_Z 4
_cell_length_a 7.905
_cell_length_b 4.591
_cell_length_c 8.749
_cell_volume 301.685
_citation_journal_id_ASTM JCSDAA
_cod_data_source_file Allan_JCSDAA_2002_697.cif
_cod_data_source_block H2O4S1
_cod_original_cell_volume 301.6846
_cod_original_formula_sum 'H2 O4 S1'
_cod_database_code 7036538

loop_
_symmetry_equiv_pos_as_xyz
x,y,z
-x,y+1/2,-z+1/2
-x,-y,-z
x,-y-1/2,z-1/2

loop_
_atom_site_label
_atom_site_type_symbol
_atom_site_fract_x
_atom_site_fract_y
_atom_site_fract_z
_atom_site_occupancy
_atom_site_U_iso_or_equiv
O4 O-2 0.1861 0.341 0.1272 1 0.0
O2 O-2 0.3348 -0.0625 0.0524 1 0.0
H1 H+1 0.1432 0.65 0.1806 1 0.0
O1 O-2 0.1196 0.8646 0.1958 1 0.0
S1 S+6 0.2679 0.068 0.184 1 0.0
O3 O-2 0.4105 0.0677 0.3344 1 0.0
H2 H+1 0.4371 0.791 0.0952 1 0.0
